data_1555324
loop_
_publ_author_name
'Tian, Yaming'
'Tian, Lumin'
'He, Xiang'
'Li, Chunju'
'Jia, Xueshun'
'Li, Jian'

_publ_section_title
;
 Indium(III) Chloride-Catalyzed Isocyanide Insertion Reaction to Construct
 Complex Spirooxindole.
;
_journal_issue 19
_journal_name_full 'Organic letters'
_journal_page_first 4874
_journal_page_last 4877
_journal_paper_doi 10.1021/acs.orglett.5b02432
_journal_volume 17
_journal_year 2015
_chemical_formula_sum 'C51 H53 Cl2 N5 O3'
_chemical_formula_weight 854.88
_space_group_IT_number 14
_space_group_name_Hall '-P 2ybc'
_space_group_name_H-M_alt 'P 1 21/c 1'
_symmetry_cell_setting monoclinic
_symmetry_space_group_name_H-M 'P 1 21/c 1'
_atom_sites_solution_hydrogens geom
_atom_sites_solution_primary direct
_atom_sites_solution_secondary difmap
_audit_creation_method SHELXL-97
_cell_angle_alpha 90.00
_cell_angle_beta 92.944(11)
_cell_angle_gamma 90.00
_cell_formula_units_Z 4
_cell_length_a 11.813(9)
_cell_length_b 18.382(14)
_cell_length_c 21.241(16)
_cell_measurement_reflns_used 1807
_cell_measurement_temperature 296(2)
_cell_measurement_theta_max 19.13
_cell_measurement_theta_min 2.22
_cell_volume 4606(6)
_computing_structure_refinement 'SHELXL-97 (Sheldrick, 2008)'
_computing_structure_solution 'SHELXS-97 (Sheldrick, 2008)'
_diffrn_ambient_temperature 296(2)
_diffrn_measured_fraction_theta_full 0.997
_diffrn_measured_fraction_theta_max 0.997
_diffrn_measurement_device_type 'Bruker APEX-II CCD'
_diffrn_measurement_method '\f and \w scans'
_diffrn_radiation_monochromator graphite
_diffrn_radiation_source 'fine-focus sealed tube'
_diffrn_radiation_type MoK\a
_diffrn_radiation_wavelength 0.71073
_diffrn_reflns_av_R_equivalents 0.1133
_diffrn_reflns_av_sigmaI/netI 0.1359
_diffrn_reflns_limit_h_max 14
_diffrn_reflns_limit_h_min -11
_diffrn_reflns_limit_k_max 21
_diffrn_reflns_limit_k_min -21
_diffrn_reflns_limit_l_max 22
_diffrn_reflns_limit_l_min -25
_diffrn_reflns_number 22955
_diffrn_reflns_theta_full 25.00
_diffrn_reflns_theta_max 25.00
_diffrn_reflns_theta_min 1.92
_exptl_absorpt_coefficient_mu 0.189
_exptl_absorpt_correction_T_max 0.9888
_exptl_absorpt_correction_T_min 0.9741
_exptl_absorpt_correction_type multi-scan
_exptl_crystal_colour red
_exptl_crystal_density_diffrn 1.233
_exptl_crystal_density_method 'not measured'
_exptl_crystal_description prism
_exptl_crystal_F_000 1808
_exptl_crystal_size_max 0.14
_exptl_crystal_size_mid 0.13
_exptl_crystal_size_min 0.06
_refine_diff_density_max 0.502
_refine_diff_density_min -0.453
_refine_diff_density_rms 0.082
_refine_ls_extinction_coef 0.0073(15)
_refine_ls_extinction_expression Fc^*^=kFc[1+0.001xFc^2^\l^3^/sin(2\q)]^-1/4^
_refine_ls_extinction_method SHELXL
_refine_ls_goodness_of_fit_ref 0.994
_refine_ls_hydrogen_treatment mixed
_refine_ls_matrix_type full
_refine_ls_number_parameters 562
_refine_ls_number_reflns 8084
_refine_ls_number_restraints 0
_refine_ls_restrained_S_all 0.994
_refine_ls_R_factor_all 0.1909
_refine_ls_R_factor_gt 0.0992
_refine_ls_shift/su_max 0.000
_refine_ls_shift/su_mean 0.000
_refine_ls_structure_factor_coef Fsqd
_refine_ls_weighting_details 'calc w=1/[\s^2^(Fo^2^)+(0.1738P)^2^+0.0000P] where P=(Fo^2^+2Fc^2^)/3'
_refine_ls_weighting_scheme calc
_refine_ls_wR_factor_gt 0.2468
_refine_ls_wR_factor_ref 0.3239
_reflns_number_gt 3604
_reflns_number_total 8084
_reflns_threshold_expression >2sigma(I)
_cod_data_source_file ol5b02432_si_002.cif
_cod_data_source_block a
_cod_depositor_comments
;
The following automatic conversions were performed:

data item '_symmetry_cell_setting' value 'Monoclinic' was changed to
'monoclinic' in accordance with the
/home/saulius/struct/COD-crude-data/automatic-downloads/DataCite-retrospective/ACS/depositions/lib/dictionaries/cif_core.dic
dictionary named 'cif_core.dic' version 2.4.2 last updated on
2011-04-26.

Automatic conversion script
Id: cif_fix_values 6909 2019-04-08 15:41:33Z antanas 
;
_cod_original_sg_symbol_H-M P2(1)/c
_cod_database_code 1555324

loop_
_symmetry_equiv_pos_as_xyz
'x, y, z'
'-x, y+1/2, -z+1/2'
'-x, -y, -z'
'x, -y-1/2, z-1/2'

loop_
_atom_site_label
_atom_site_type_symbol
_atom_site_fract_x
_atom_site_fract_y
_atom_site_fract_z
_atom_site_U_iso_or_equiv
_atom_site_adp_type
_atom_site_occupancy
_atom_site_symmetry_multiplicity
_atom_site_calc_flag
_atom_site_refinement_flags
C1 C 1.1534(4) 0.3018(3) 0.3062(2) 0.0503(13) Uani 1 1 d .
C2 C 1.1500(5) 0.2345(3) 0.3338(2) 0.0574(14) Uani 1 1 d .
H2 H 1.0811 0.2105 0.3363 0.069 Uiso 1 1 calc R
C3 C 1.2505(6) 0.2014(3) 0.3586(3) 0.0697(17) Uani 1 1 d .
C4 C 1.3514(6) 0.2382(4) 0.3544(3) 0.087(2) Uani 1 1 d .
H4 H 1.4176 0.2165 0.3709 0.104 Uiso 1 1 calc R
C5 C 1.3586(5) 0.3064(4) 0.3266(3) 0.0836(19) Uani 1 1 d .
H5 H 1.4277 0.3301 0.3235 0.100 Uiso 1 1 calc R
C6 C 1.2575(4) 0.3374(3) 0.3036(2) 0.0599(14) Uani 1 1 d .
C7 C 1.1339(4) 0.4172(3) 0.2560(2) 0.0529(13) Uani 1 1 d .
C8 C 1.0628(4) 0.3487(2) 0.2752(2) 0.0450(12) Uani 1 1 d .
C9 C 0.8920(4) 0.3330(2) 0.2174(2) 0.0407(11) Uani 1 1 d .
C10 C 0.7948(4) 0.3273(3) 0.1795(2) 0.0455(12) Uani 1 1 d .
C11 C 0.7048(4) 0.3589(3) 0.2160(2) 0.0456(12) Uani 1 1 d .
C12 C 0.8677(4) 0.3681(2) 0.2760(2) 0.0406(11) Uani 1 1 d .
C13 C 0.9640(4) 0.3763(2) 0.3129(2) 0.0437(11) Uani 1 1 d .
C14 C 1.2450(7) 0.1274(4) 0.3886(3) 0.106(3) Uani 1 1 d .
H14A H 1.3117 0.1002 0.3797 0.158 Uiso 1 1 calc R
H14B H 1.1791 0.1021 0.3719 0.158 Uiso 1 1 calc R
H14C H 1.2409 0.1327 0.4334 0.158 Uiso 1 1 calc R
C15 C 1.3349(6) 0.4561(4) 0.2639(4) 0.104(2) Uani 1 1 d .
H15A H 1.3134 0.4873 0.2291 0.155 Uiso 1 1 calc R
H15B H 1.4023 0.4298 0.2546 0.155 Uiso 1 1 calc R
H15C H 1.3492 0.4848 0.3012 0.155 Uiso 1 1 calc R
C16 C 1.0430(4) 0.2491(3) 0.1883(2) 0.0464(12) Uani 1 1 d .
C17 C 1.1329(4) 0.2528(3) 0.1478(2) 0.0530(13) Uani 1 1 d .
C18 C 1.1642(5) 0.1890(3) 0.1184(3) 0.0672(16) Uani 1 1 d .
H18 H 1.2234 0.1903 0.0912 0.081 Uiso 1 1 calc R
C19 C 1.1104(5) 0.1236(3) 0.1284(3) 0.0743(17) Uani 1 1 d .
H19 H 1.1318 0.0817 0.1075 0.089 Uiso 1 1 calc R
C20 C 1.0249(5) 0.1217(3) 0.1696(3) 0.0671(16) Uani 1 1 d .
H20 H 0.9898 0.0775 0.1772 0.081 Uiso 1 1 calc R
C21 C 0.9886(4) 0.1837(3) 0.2006(2) 0.0526(13) Uani 1 1 d .
C22 C 0.8956(5) 0.1751(3) 0.2466(3) 0.0726(17) Uani 1 1 d .
H22A H 0.9044 0.2115 0.2789 0.109 Uiso 1 1 calc R
H22B H 0.9004 0.1277 0.2654 0.109 Uiso 1 1 calc R
H22C H 0.8231 0.1808 0.2246 0.109 Uiso 1 1 calc R
C23 C 1.1966(5) 0.3222(3) 0.1351(3) 0.0692(16) Uani 1 1 d .
H23A H 1.2597 0.3269 0.1651 0.104 Uiso 1 1 calc R
H23B H 1.1468 0.3631 0.1387 0.104 Uiso 1 1 calc R
H23C H 1.2238 0.3206 0.0932 0.104 Uiso 1 1 calc R
C24 C 0.8600(5) 0.3013(3) 0.0727(2) 0.0574(14) Uani 1 1 d .
C25 C 0.9265(5) 0.3628(3) 0.0611(2) 0.0639(15) Uani 1 1 d .
C26 C 1.0036(6) 0.3565(5) 0.0151(3) 0.090(2) Uani 1 1 d .
H26 H 1.0493 0.3961 0.0066 0.108 Uiso 1 1 calc R
C27 C 1.0148(7) 0.2941(6) -0.0183(4) 0.114(3) Uani 1 1 d .
H27 H 1.0688 0.2917 -0.0486 0.137 Uiso 1 1 calc R
C28 C 0.9487(7) 0.2352(5) -0.0085(3) 0.098(2) Uani 1 1 d .
H28 H 0.9568 0.1932 -0.0323 0.117 Uiso 1 1 calc R
C29 C 0.8692(5) 0.2380(3) 0.0371(3) 0.0686(16) Uani 1 1 d .
C30 C 0.7961(6) 0.1738(4) 0.0481(3) 0.094(2) Uani 1 1 d .
H30A H 0.8099 0.1568 0.0905 0.140 Uiso 1 1 calc R
H30B H 0.8134 0.1358 0.0191 0.140 Uiso 1 1 calc R
H30C H 0.7179 0.1874 0.0417 0.140 Uiso 1 1 calc R
C31 C 0.9092(6) 0.4340(3) 0.0933(3) 0.083(2) Uani 1 1 d .
H31A H 0.9467 0.4331 0.1345 0.125 Uiso 1 1 calc R
H31B H 0.8295 0.4422 0.0972 0.125 Uiso 1 1 calc R
H31C H 0.9401 0.4725 0.0690 0.125 Uiso 1 1 calc R
C32 C 0.5474(4) 0.3343(3) 0.1480(2) 0.0533(13) Uani 1 1 d .
C33 C 0.5228(4) 0.3799(3) 0.0962(3) 0.0619(15) Uani 1 1 d .
C34 C 0.4768(5) 0.3490(4) 0.0408(3) 0.0748(17) Uani 1 1 d .
H34 H 0.4631 0.3781 0.0055 0.090 Uiso 1 1 calc R
C35 C 0.4512(5) 0.2762(4) 0.0375(3) 0.0801(19) Uani 1 1 d .
H35 H 0.4194 0.2564 0.0004 0.096 Uiso 1 1 calc R
C36 C 0.4729(5) 0.2328(3) 0.0897(3) 0.0697(16) Uani 1 1 d .
H36 H 0.4558 0.1834 0.0870 0.084 Uiso 1 1 calc R
C37 C 0.5194(4) 0.2601(3) 0.1459(3) 0.0593(14) Uani 1 1 d .
C38 C 0.5412(6) 0.2130(3) 0.2028(3) 0.0813(18) Uani 1 1 d .
H38A H 0.5016 0.1677 0.1969 0.122 Uiso 1 1 calc R
H38B H 0.5151 0.2373 0.2393 0.122 Uiso 1 1 calc R
H38C H 0.6211 0.2038 0.2086 0.122 Uiso 1 1 calc R
C39 C 0.5545(6) 0.4598(3) 0.0992(3) 0.088(2) Uani 1 1 d .
H39A H 0.6354 0.4646 0.0995 0.131 Uiso 1 1 calc R
H39B H 0.5274 0.4809 0.1370 0.131 Uiso 1 1 calc R
H39C H 0.5207 0.4846 0.0632 0.131 Uiso 1 1 calc R
C40 C 0.6888(4) 0.4193(3) 0.3218(2) 0.0459(12) Uani 1 1 d .
C41 C 0.6641(5) 0.4932(3) 0.3136(3) 0.0663(16) Uani 1 1 d .
C42 C 0.6009(6) 0.5245(4) 0.3591(4) 0.089(2) Uani 1 1 d .
H42 H 0.5837 0.5738 0.3555 0.107 Uiso 1 1 calc R
C43 C 0.5627(6) 0.4878(6) 0.4084(4) 0.096(3) Uani 1 1 d .
H43 H 0.5195 0.5114 0.4377 0.116 Uiso 1 1 calc R
C44 C 0.5877(5) 0.4154(5) 0.4153(3) 0.080(2) Uani 1 1 d .
H44 H 0.5616 0.3900 0.4496 0.096 Uiso 1 1 calc R
C45 C 0.6522(4) 0.3789(3) 0.3714(2) 0.0582(14) Uani 1 1 d .
C46 C 0.6791(6) 0.3003(4) 0.3781(3) 0.086(2) Uani 1 1 d .
H46A H 0.6600 0.2758 0.3391 0.129 Uiso 1 1 calc R
H46B H 0.6361 0.2798 0.4109 0.129 Uiso 1 1 calc R
H46C H 0.7586 0.2944 0.3887 0.129 Uiso 1 1 calc R
C47 C 0.7065(7) 0.5348(3) 0.2592(3) 0.094(2) Uani 1 1 d .
H47A H 0.6918 0.5857 0.2648 0.142 Uiso 1 1 calc R
H47B H 0.6684 0.5183 0.2208 0.142 Uiso 1 1 calc R
H47C H 0.7866 0.5272 0.2570 0.142 Uiso 1 1 calc R
C48 C 0.9773(4) 0.4132(3) 0.3729(2) 0.0471(12) Uani 1 1 d .
C49 C 1.1162(5) 0.4566(4) 0.4498(3) 0.0789(18) Uani 1 1 d .
H49A H 1.0765 0.4336 0.4833 0.095 Uiso 1 1 calc R
H49B H 1.0946 0.5075 0.4477 0.095 Uiso 1 1 calc R
C50 C 1.2400(6) 0.4495(6) 0.4615(4) 0.161(5) Uani 1 1 d .
H50A H 1.2598 0.3989 0.4648 0.241 Uiso 1 1 calc R
H50B H 1.2628 0.4738 0.5001 0.241 Uiso 1 1 calc R
H50C H 1.2780 0.4711 0.4272 0.241 Uiso 1 1 calc R
C51 C 0.7813(13) 0.0772(9) 0.4029(7) 0.259(9) Uani 1 1 d .
H51A H 0.8393 0.0650 0.3740 0.311 Uiso 1 1 calc R
H51B H 0.8111 0.1150 0.4309 0.311 Uiso 1 1 calc R
Cl1 Cl 0.7523(3) 0.00459(18) 0.44479(16) 0.1795(13) Uani 1 1 d .
Cl2 Cl 0.6564(3) 0.11145(14) 0.35833(17) 0.1849(14) Uani 1 1 d .
N1 N 1.2442(4) 0.4052(3) 0.2740(2) 0.0650(13) Uani 1 1 d .
N2 N 1.0054(3) 0.3155(2) 0.21756(17) 0.0443(10) Uani 1 1 d .
N3 N 0.7780(3) 0.3031(2) 0.11925(18) 0.0564(11) Uani 1 1 d .
H3 H 0.7113 0.2874 0.1083 0.068 Uiso 1 1 calc R
N4 N 0.5955(3) 0.3653(2) 0.20455(19) 0.0537(11) Uani 1 1 d .
N5 N 0.7526(3) 0.3837(2) 0.27482(17) 0.0457(10) Uani 1 1 d .
O1 O 1.0956(3) 0.4712(2) 0.22919(19) 0.0707(11) Uani 1 1 d .
O2 O 0.9046(3) 0.4354(2) 0.40452(16) 0.0612(10) Uani 1 1 d .
O3 O 1.0890(3) 0.4210(2) 0.39026(16) 0.0671(11) Uani 1 1 d .

loop_
_atom_site_aniso_label
_atom_site_aniso_U_11
_atom_site_aniso_U_22
_atom_site_aniso_U_33
_atom_site_aniso_U_23
_atom_site_aniso_U_13
_atom_site_aniso_U_12
C1 0.030(3) 0.063(3) 0.058(3) -0.009(3) -0.006(2) 0.004(3)
C2 0.051(3) 0.063(3) 0.058(3) 0.000(3) 0.003(2) 0.011(3)
C3 0.064(4) 0.079(4) 0.066(3) 0.003(3) -0.002(3) 0.034(4)
C4 0.049(4) 0.117(6) 0.094(5) 0.003(4) -0.014(3) 0.021(4)
C5 0.028(3) 0.111(5) 0.111(5) -0.012(4) -0.006(3) 0.009(4)
C6 0.037(3) 0.075(4) 0.067(3) -0.010(3) -0.005(3) 0.004(3)
C7 0.028(3) 0.064(3) 0.067(3) -0.008(3) 0.001(2) -0.002(3)
C8 0.028(3) 0.051(3) 0.056(3) -0.006(2) -0.002(2) 0.005(2)
C9 0.022(2) 0.047(3) 0.053(3) -0.003(2) -0.003(2) 0.000(2)
C10 0.032(3) 0.054(3) 0.050(3) -0.005(2) -0.001(2) -0.001(2)
C11 0.029(3) 0.052(3) 0.056(3) 0.000(2) -0.001(2) 0.002(2)
C12 0.020(2) 0.043(3) 0.058(3) -0.004(2) -0.004(2) 0.004(2)
C13 0.028(3) 0.047(3) 0.056(3) -0.005(2) 0.000(2) -0.002(2)
C14 0.110(6) 0.107(5) 0.098(5) 0.010(4) -0.009(4) 0.053(5)
C15 0.050(4) 0.116(6) 0.144(6) -0.003(5) 0.002(4) -0.041(4)
C16 0.025(3) 0.054(3) 0.060(3) -0.007(2) -0.001(2) 0.011(2)
C17 0.032(3) 0.066(3) 0.061(3) -0.006(3) -0.001(2) 0.009(3)
C18 0.042(3) 0.083(4) 0.078(4) -0.021(3) 0.010(3) 0.014(3)
C19 0.061(4) 0.067(4) 0.094(4) -0.020(3) -0.001(3) 0.010(3)
C20 0.054(4) 0.049(3) 0.099(4) -0.002(3) 0.003(3) 0.006(3)
C21 0.035(3) 0.056(3) 0.067(3) -0.002(3) 0.000(2) 0.001(3)
C22 0.060(4) 0.066(4) 0.092(4) 0.006(3) 0.008(3) -0.011(3)
C23 0.046(3) 0.075(4) 0.088(4) -0.004(3) 0.016(3) -0.004(3)
C24 0.044(3) 0.076(4) 0.051(3) -0.014(3) -0.003(2) 0.016(3)
C25 0.052(4) 0.077(4) 0.062(3) 0.006(3) 0.003(3) -0.007(3)
C26 0.077(5) 0.119(6) 0.076(4) -0.001(4) 0.019(4) -0.016(4)
C27 0.073(6) 0.180(9) 0.090(5) -0.031(6) 0.027(4) -0.007(6)
C28 0.068(5) 0.135(7) 0.090(5) -0.049(5) 0.006(4) 0.010(5)
C29 0.043(3) 0.087(4) 0.074(4) -0.025(3) -0.012(3) 0.006(3)
C30 0.088(5) 0.083(5) 0.108(5) -0.034(4) -0.017(4) 0.014(4)
C31 0.085(5) 0.074(4) 0.090(4) 0.013(3) -0.004(4) -0.018(4)
C32 0.026(3) 0.075(4) 0.059(3) -0.007(3) -0.006(2) 0.003(3)
C33 0.033(3) 0.078(4) 0.074(4) 0.000(3) -0.006(3) 0.000(3)
C34 0.054(4) 0.096(5) 0.073(4) 0.002(3) -0.015(3) -0.003(4)
C35 0.052(4) 0.109(5) 0.077(4) -0.021(4) -0.016(3) -0.020(4)
C36 0.050(4) 0.076(4) 0.082(4) -0.009(3) -0.008(3) -0.018(3)
C37 0.031(3) 0.070(4) 0.076(4) -0.001(3) 0.000(3) -0.011(3)
C38 0.073(5) 0.083(4) 0.087(4) 0.003(3) -0.003(3) -0.020(4)
C39 0.069(4) 0.073(4) 0.118(5) 0.015(4) -0.028(4) -0.005(4)
C40 0.027(3) 0.058(3) 0.052(3) -0.016(2) -0.005(2) 0.002(2)
C41 0.059(4) 0.069(4) 0.070(4) -0.019(3) -0.015(3) 0.021(3)
C42 0.071(5) 0.097(5) 0.096(5) -0.046(4) -0.032(4) 0.044(4)
C43 0.049(4) 0.150(8) 0.089(5) -0.052(5) -0.010(4) 0.028(5)
C44 0.042(4) 0.136(6) 0.063(4) -0.021(4) 0.006(3) -0.020(4)
C45 0.038(3) 0.074(4) 0.061(3) -0.010(3) -0.010(3) -0.003(3)
C46 0.083(5) 0.089(5) 0.085(4) 0.019(4) -0.005(3) -0.018(4)
C47 0.126(7) 0.061(4) 0.093(5) 0.003(3) -0.021(4) -0.003(4)
C48 0.034(3) 0.047(3) 0.059(3) -0.004(2) -0.001(2) 0.007(2)
C49 0.055(4) 0.104(5) 0.076(4) -0.032(3) -0.009(3) -0.006(4)
C50 0.053(5) 0.291(13) 0.134(7) -0.078(8) -0.035(5) -0.012(7)
C51 0.226(16) 0.287(17) 0.253(14) 0.137(13) -0.097(13) -0.162(14)
Cl1 0.143(3) 0.176(3) 0.215(3) 0.020(2) -0.033(2) 0.012(2)
Cl2 0.208(4) 0.1045(18) 0.241(3) 0.0312(19) -0.006(3) 0.009(2)
N1 0.032(3) 0.071(3) 0.091(3) -0.004(3) -0.003(2) -0.013(2)
N2 0.021(2) 0.053(2) 0.059(2) -0.0056(19) -0.0027(17) 0.0064(18)
N3 0.032(2) 0.083(3) 0.053(3) -0.010(2) -0.0069(19) -0.004(2)
N4 0.025(2) 0.068(3) 0.068(3) -0.009(2) -0.0028(19) 0.006(2)
N5 0.027(2) 0.055(2) 0.055(2) -0.0114(19) -0.0016(18) 0.0055(19)
O1 0.057(3) 0.059(2) 0.095(3) 0.003(2) -0.001(2) -0.003(2)
O2 0.038(2) 0.080(2) 0.065(2) -0.0163(19) 0.0003(17) 0.0044(19)
O3 0.033(2) 0.092(3) 0.075(2) -0.024(2) -0.0104(17) -0.003(2)

loop_
_atom_type_symbol
_atom_type_description
_atom_type_scat_dispersion_real
_atom_type_scat_dispersion_imag
_atom_type_scat_source
C C 0.0033 0.0016 'International Tables Vol C Tables 4.2.6.8 and 6.1.1.4'
H H 0.0000 0.0000 'International Tables Vol C Tables 4.2.6.8 and 6.1.1.4'
N N 0.0061 0.0033 'International Tables Vol C Tables 4.2.6.8 and 6.1.1.4'
O O 0.0106 0.0060 'International Tables Vol C Tables 4.2.6.8 and 6.1.1.4'
Cl Cl 0.1484 0.1585 'International Tables Vol C Tables 4.2.6.8 and 6.1.1.4'

loop_
_geom_angle_atom_site_label_1
_geom_angle_atom_site_label_2
_geom_angle_atom_site_label_3
_geom_angle
C2 C1 C6 119.1(5)
C2 C1 C8 132.2(5)
C6 C1 C8 108.8(5)
C1 C2 C3 120.4(6)
C1 C2 H2 119.8
C3 C2 H2 119.8
C4 C3 C2 118.6(6)
C4 C3 C14 121.8(6)
C2 C3 C14 119.6(6)
C3 C4 C5 122.8(6)
C3 C4 H4 118.6
C5 C4 H4 118.6
C6 C5 C4 116.7(6)
C6 C5 H5 121.6
C4 C5 H5 121.6
C5 C6 C1 122.4(6)
C5 C6 N1 126.7(6)
C1 C6 N1 110.9(4)
O1 C7 N1 126.3(5)
O1 C7 C8 125.5(4)
N1 C7 C8 108.2(5)
N2 C8 C1 114.1(4)
N2 C8 C13 103.7(3)
C1 C8 C13 120.3(4)
N2 C8 C7 109.8(4)
C1 C8 C7 101.3(4)
C13 C8 C7 107.4(4)
C10 C9 N2 140.2(4)
C10 C9 C12 110.1(4)
N2 C9 C12 109.7(4)
N3 C10 C9 130.8(4)
N3 C10 C11 123.6(4)
C9 C10 C11 105.5(4)
N4 C11 N5 118.7(4)
N4 C11 C10 132.2(4)
N5 C11 C10 109.1(4)
C13 C12 N5 141.1(4)
C13 C12 C9 110.6(4)
N5 C12 C9 108.3(4)
C12 C13 C48 127.8(4)
C12 C13 C8 107.4(4)
C48 C13 C8 124.3(4)
C3 C14 H14A 109.5
C3 C14 H14B 109.5
H14A C14 H14B 109.5
C3 C14 H14C 109.5
H14A C14 H14C 109.5
H14B C14 H14C 109.5
N1 C15 H15A 109.5
N1 C15 H15B 109.5
H15A C15 H15B 109.5
N1 C15 H15C 109.5
H15A C15 H15C 109.5
H15B C15 H15C 109.5
C21 C16 C17 121.9(4)
C21 C16 N2 119.4(4)
C17 C16 N2 118.7(4)
C18 C17 C16 117.5(5)
C18 C17 C23 119.1(5)
C16 C17 C23 123.4(5)
C19 C18 C17 122.1(5)
C19 C18 H18 118.9
C17 C18 H18 118.9
C20 C19 C18 118.6(6)
C20 C19 H19 120.7
C18 C19 H19 120.7
C19 C20 C21 122.3(6)
C19 C20 H20 118.8
C21 C20 H20 118.8
C16 C21 C20 117.4(5)
C16 C21 C22 124.6(5)
C20 C21 C22 118.0(5)
C21 C22 H22A 109.5
C21 C22 H22B 109.5
H22A C22 H22B 109.5
C21 C22 H22C 109.5
H22A C22 H22C 109.5
H22B C22 H22C 109.5
C17 C23 H23A 109.5
C17 C23 H23B 109.5
H23A C23 H23B 109.5
C17 C23 H23C 109.5
H23A C23 H23C 109.5
H23B C23 H23C 109.5
C29 C24 C25 121.1(5)
C29 C24 N3 118.1(5)
C25 C24 N3 120.7(5)
C26 C25 C24 117.0(6)
C26 C25 C31 120.7(6)
C24 C25 C31 122.2(5)
C27 C26 C25 121.9(7)
C27 C26 H26 119.1
C25 C26 H26 119.1
C28 C27 C26 121.4(7)
C28 C27 H27 119.3
C26 C27 H27 119.3
C27 C28 C29 119.6(7)
C27 C28 H28 120.2
C29 C28 H28 120.2
C28 C29 C24 119.0(6)
C28 C29 C30 120.0(6)
C24 C29 C30 121.0(6)
C29 C30 H30A 109.5
C29 C30 H30B 109.5
H30A C30 H30B 109.5
C29 C30 H30C 109.5
H30A C30 H30C 109.5
H30B C30 H30C 109.5
C25 C31 H31A 109.5
C25 C31 H31B 109.5
H31A C31 H31B 109.5
C25 C31 H31C 109.5
H31A C31 H31C 109.5
H31B C31 H31C 109.5
C33 C32 C37 121.1(5)
C33 C32 N4 118.8(5)
C37 C32 N4 120.0(5)
C34 C33 C32 118.4(5)
C34 C33 C39 121.1(5)
C32 C33 C39 120.3(5)
C35 C34 C33 121.1(6)
C35 C34 H34 119.4
C33 C34 H34 119.4
C34 C35 C36 119.4(5)
C34 C35 H35 120.3
C36 C35 H35 120.3
C35 C36 C37 122.2(6)
C35 C36 H36 118.9
C37 C36 H36 118.9
C36 C37 C32 117.6(5)
C36 C37 C38 122.0(5)
C32 C37 C38 120.4(5)
C37 C38 H38A 109.5
C37 C38 H38B 109.5
H38A C38 H38B 109.5
C37 C38 H38C 109.5
H38A C38 H38C 109.5
H38B C38 H38C 109.5
C33 C39 H39A 109.5
C33 C39 H39B 109.5
H39A C39 H39B 109.5
C33 C39 H39C 109.5
H39A C39 H39C 109.5
H39B C39 H39C 109.5
C45 C40 C41 123.3(5)
C45 C40 N5 118.7(4)
C41 C40 N5 117.9(5)
C42 C41 C40 115.8(6)
C42 C41 C47 122.9(6)
C40 C41 C47 121.3(5)
C43 C42 C41 123.6(7)
C43 C42 H42 118.2
C41 C42 H42 118.2
C42 C43 C44 119.5(7)
C42 C43 H43 120.3
C44 C43 H43 120.3
C43 C44 C45 121.0(7)
C43 C44 H44 119.5
C45 C44 H44 119.5
C40 C45 C44 116.9(6)
C40 C45 C46 121.7(5)
C44 C45 C46 121.4(6)
C45 C46 H46A 109.5
C45 C46 H46B 109.5
H46A C46 H46B 109.5
C45 C46 H46C 109.5
H46A C46 H46C 109.5
H46B C46 H46C 109.5
C41 C47 H47A 109.5
C41 C47 H47B 109.5
H47A C47 H47B 109.5
C41 C47 H47C 109.5
H47A C47 H47C 109.5
H47B C47 H47C 109.5
O2 C48 O3 121.9(4)
O2 C48 C13 127.6(5)
O3 C48 C13 110.5(4)
O3 C49 C50 106.3(5)
O3 C49 H49A 110.5
C50 C49 H49A 110.5
O3 C49 H49B 110.5
C50 C49 H49B 110.5
H49A C49 H49B 108.7
C49 C50 H50A 109.5
C49 C50 H50B 109.5
H50A C50 H50B 109.5
C49 C50 H50C 109.5
H50A C50 H50C 109.5
H50B C50 H50C 109.5
Cl1 C51 Cl2 112.0(7)
Cl1 C51 H51A 109.2
Cl2 C51 H51A 109.2
Cl1 C51 H51B 109.2
Cl2 C51 H51B 109.2
H51A C51 H51B 107.9
C7 N1 C6 110.8(4)
C7 N1 C15 124.0(5)
C6 N1 C15 125.1(5)
C9 N2 C16 121.0(4)
C9 N2 C8 107.9(3)
C16 N2 C8 123.8(3)
C10 N3 C24 126.3(4)
C10 N3 H3 116.9
C24 N3 H3 116.9
C11 N4 C32 118.0(4)
C12 N5 C11 107.1(4)
C12 N5 C40 129.0(4)
C11 N5 C40 123.9(4)
C48 O3 C49 117.1(4)

loop_
_geom_bond_atom_site_label_1
_geom_bond_atom_site_label_2
_geom_bond_distance
C1 C2 1.370(7)
C1 C6 1.397(7)
C1 C8 1.501(6)
C2 C3 1.411(7)
C2 H2 0.9300
C3 C4 1.378(9)
C3 C14 1.505(9)
C4 C5 1.390(9)
C4 H4 0.9300
C5 C6 1.390(7)
C5 H5 0.9300
C6 N1 1.400(7)
C7 O1 1.219(6)
C7 N1 1.358(6)
C7 C8 1.579(7)
C8 N2 1.499(5)
C8 C13 1.537(6)
C9 C10 1.372(6)
C9 N2 1.378(5)
C9 C12 1.444(6)
C10 N3 1.360(6)
C10 C11 1.467(6)
C11 N4 1.307(6)
C11 N5 1.419(6)
C12 C13 1.356(6)
C12 N5 1.389(6)
C13 C48 1.443(6)
C14 H14A 0.9600
C14 H14B 0.9600
C14 H14C 0.9600
C15 N1 1.446(7)
C15 H15A 0.9600
C15 H15B 0.9600
C15 H15C 0.9600
C16 C21 1.393(7)
C16 C17 1.402(7)
C16 N2 1.451(6)
C17 C18 1.387(7)
C17 C23 1.512(7)
C18 C19 1.382(8)
C18 H18 0.9300
C19 C20 1.372(8)
C19 H19 0.9300
C20 C21 1.396(7)
C20 H20 0.9300
C21 C22 1.515(7)
C22 H22A 0.9600
C22 H22B 0.9600
C22 H22C 0.9600
C23 H23A 0.9600
C23 H23B 0.9600
C23 H23C 0.9600
C24 C29 1.394(7)
C24 C25 1.405(8)
C24 N3 1.421(7)
C25 C26 1.374(8)
C25 C31 1.496(8)
C26 C27 1.360(10)
C26 H26 0.9300
C27 C28 1.357(10)
C27 H27 0.9300
C28 C29 1.385(9)
C28 H28 0.9300
C29 C30 1.488(9)
C30 H30A 0.9600
C30 H30B 0.9600
C30 H30C 0.9600
C31 H31A 0.9600
C31 H31B 0.9600
C31 H31C 0.9600
C32 C33 1.401(7)
C32 C37 1.404(7)
C32 N4 1.421(6)
C33 C34 1.392(8)
C33 C39 1.516(8)
C34 C35 1.372(9)
C34 H34 0.9300
C35 C36 1.381(8)
C35 H35 0.9300
C36 C37 1.382(7)
C36 H36 0.9300
C37 C38 1.498(8)
C38 H38A 0.9600
C38 H38B 0.9600
C38 H38C 0.9600
C39 H39A 0.9600
C39 H39B 0.9600
C39 H39C 0.9600
C40 C45 1.377(7)
C40 C41 1.397(7)
C40 N5 1.440(6)
C41 C42 1.379(9)
C41 C47 1.493(9)
C42 C43 1.343(10)
C42 H42 0.9300
C43 C44 1.371(10)
C43 H43 0.9300
C44 C45 1.405(8)
C44 H44 0.9300
C45 C46 1.485(8)
C46 H46A 0.9600
C46 H46B 0.9600
C46 H46C 0.9600
C47 H47A 0.9600
C47 H47B 0.9600
C47 H47C 0.9600
C48 O2 1.190(6)
C48 O3 1.360(6)
C49 O3 1.446(6)
C49 C50 1.476(9)
C49 H49A 0.9700
C49 H49B 0.9700
C50 H50A 0.9600
C50 H50B 0.9600
C50 H50C 0.9600
C51 Cl1 1.649(12)
C51 Cl2 1.825(13)
C51 H51A 0.9700
C51 H51B 0.9700
N3 H3 0.8600

loop_
_geom_torsion_atom_site_label_1
_geom_torsion_atom_site_label_2
_geom_torsion_atom_site_label_3
_geom_torsion_atom_site_label_4
_geom_torsion
C6 C1 C2 C3 -0.8(7)
C8 C1 C2 C3 178.4(5)
C1 C2 C3 C4 0.1(8)
C1 C2 C3 C14 -179.9(5)
C2 C3 C4 C5 -0.4(9)
C14 C3 C4 C5 179.7(6)
C3 C4 C5 C6 1.2(10)
C4 C5 C6 C1 -1.8(9)
C4 C5 C6 N1 179.9(5)
C2 C1 C6 C5 1.6(8)
C8 C1 C6 C5 -177.7(5)
C2 C1 C6 N1 -179.9(4)
C8 C1 C6 N1 0.8(6)
C2 C1 C8 N2 -62.4(7)
C6 C1 C8 N2 116.8(4)
C2 C1 C8 C13 61.7(7)
C6 C1 C8 C13 -119.1(5)
C2 C1 C8 C7 179.7(5)
C6 C1 C8 C7 -1.1(5)
O1 C7 C8 N2 59.5(6)
N1 C7 C8 N2 -119.9(4)
O1 C7 C8 C1 -179.6(5)
N1 C7 C8 C1 1.0(5)
O1 C7 C8 C13 -52.5(6)
N1 C7 C8 C13 128.0(4)
N2 C9 C10 N3 -5.8(10)
C12 C9 C10 N3 174.9(5)
N2 C9 C10 C11 178.3(6)
C12 C9 C10 C11 -1.0(5)
N3 C10 C11 N4 6.8(8)
C9 C10 C11 N4 -176.9(5)
N3 C10 C11 N5 -175.3(4)
C9 C10 C11 N5 0.9(5)
C10 C9 C12 C13 -177.9(4)
N2 C9 C12 C13 2.6(5)
C10 C9 C12 N5 0.7(5)
N2 C9 C12 N5 -178.8(4)
N5 C12 C13 C48 -2.6(10)
C9 C12 C13 C48 175.2(4)
N5 C12 C13 C8 -174.4(6)
C9 C12 C13 C8 3.4(5)
N2 C8 C13 C12 -7.5(5)
C1 C8 C13 C12 -136.4(4)
C7 C8 C13 C12 108.7(4)
N2 C8 C13 C48 -179.7(4)
C1 C8 C13 C48 51.4(6)
C7 C8 C13 C48 -63.5(6)
C21 C16 C17 C18 1.9(7)
N2 C16 C17 C18 -177.5(4)
C21 C16 C17 C23 -177.8(5)
N2 C16 C17 C23 2.8(7)
C16 C17 C18 C19 -0.3(8)
C23 C17 C18 C19 179.4(5)
C17 C18 C19 C20 -1.4(9)
C18 C19 C20 C21 1.6(9)
C17 C16 C21 C20 -1.7(7)
N2 C16 C21 C20 177.6(4)
C17 C16 C21 C22 176.4(5)
N2 C16 C21 C22 -4.2(7)
C19 C20 C21 C16 -0.1(8)
C19 C20 C21 C22 -178.3(5)
C29 C24 C25 C26 -2.4(8)
N3 C24 C25 C26 -179.7(5)
C29 C24 C25 C31 172.8(5)
N3 C24 C25 C31 -4.5(8)
C24 C25 C26 C27 0.5(10)
C31 C25 C26 C27 -174.8(7)
C25 C26 C27 C28 1.2(12)
C26 C27 C28 C29 -1.0(12)
C27 C28 C29 C24 -0.9(10)
C27 C28 C29 C30 179.8(7)
C25 C24 C29 C28 2.6(8)
N3 C24 C29 C28 180.0(5)
C25 C24 C29 C30 -178.0(5)
N3 C24 C29 C30 -0.7(8)
C37 C32 C33 C34 -4.4(8)
N4 C32 C33 C34 179.3(5)
C37 C32 C33 C39 -179.5(5)
N4 C32 C33 C39 4.2(8)
C32 C33 C34 C35 2.9(9)
C39 C33 C34 C35 178.0(6)
C33 C34 C35 C36 -0.9(10)
C34 C35 C36 C37 0.4(9)
C35 C36 C37 C32 -1.8(8)
C35 C36 C37 C38 179.0(6)
C33 C32 C37 C36 3.8(8)
N4 C32 C37 C36 -179.9(5)
C33 C32 C37 C38 -177.0(5)
N4 C32 C37 C38 -0.7(8)
C45 C40 C41 C42 0.8(8)
N5 C40 C41 C42 178.8(4)
C45 C40 C41 C47 179.5(5)
N5 C40 C41 C47 -2.5(7)
C40 C41 C42 C43 -1.0(9)
C47 C41 C42 C43 -179.7(6)
C41 C42 C43 C44 0.7(11)
C42 C43 C44 C45 -0.3(10)
C41 C40 C45 C44 -0.5(7)
N5 C40 C45 C44 -178.4(4)
C41 C40 C45 C46 179.2(5)
N5 C40 C45 C46 1.3(7)
C43 C44 C45 C40 0.2(8)
C43 C44 C45 C46 -179.5(6)
C12 C13 C48 O2 9.9(8)
C8 C13 C48 O2 -179.5(5)
C12 C13 C48 O3 -169.5(5)
C8 C13 C48 O3 1.1(6)
O1 C7 N1 C6 180.0(5)
C8 C7 N1 C6 -0.6(6)
O1 C7 N1 C15 0.2(9)
C8 C7 N1 C15 179.6(5)
C5 C6 N1 C7 178.3(5)
C1 C6 N1 C7 -0.1(6)
C5 C6 N1 C15 -1.9(9)
C1 C6 N1 C15 179.7(5)
C10 C9 N2 C16 -35.6(8)
C12 C9 N2 C16 143.7(4)
C10 C9 N2 C8 173.2(6)
C12 C9 N2 C8 -7.5(5)
C21 C16 N2 C9 -47.1(6)
C17 C16 N2 C9 132.3(5)
C21 C16 N2 C8 99.4(5)
C17 C16 N2 C8 -81.2(6)
C1 C8 N2 C9 141.7(4)
C13 C8 N2 C9 9.1(4)
C7 C8 N2 C9 -105.4(4)
C1 C8 N2 C16 -8.5(6)
C13 C8 N2 C16 -141.1(4)
C7 C8 N2 C16 104.4(5)
C9 C10 N3 C24 -24.0(9)
C11 C10 N3 C24 151.3(5)
C29 C24 N3 C10 133.8(5)
C25 C24 N3 C10 -48.8(7)
N5 C11 N4 C32 -174.4(4)
C10 C11 N4 C32 3.2(8)
C33 C32 N4 C11 -100.2(6)
C37 C32 N4 C11 83.4(6)
C13 C12 N5 C11 177.8(6)
C9 C12 N5 C11 0.0(5)
C13 C12 N5 C40 -1.1(10)
C9 C12 N5 C40 -178.9(4)
N4 C11 N5 C12 177.6(4)
C10 C11 N5 C12 -0.5(5)
N4 C11 N5 C40 -3.4(7)
C10 C11 N5 C40 178.4(4)
C45 C40 N5 C12 -83.0(6)
C41 C40 N5 C12 98.9(6)
C45 C40 N5 C11 98.3(5)
C41 C40 N5 C11 -79.7(6)
O2 C48 O3 C49 1.0(7)
C13 C48 O3 C49 -179.5(4)
C50 C49 O3 C48 172.6(6)
